data_4127002
loop_
_publ_author_name
'Smith, Jordan Neale'
'Hook, James M.'
'Lucas, Nigel T.'

_publ_section_title
;
 Superphenylphosphines: Nanographene-based Ligands That Control
 Coordination Geometry and Drive Supramolecular Assembly.
;
_journal_name_full 'Journal of the American Chemical Society'
_journal_paper_doi 10.1021/jacs.7b12251
_journal_year 2017
_chemical_formula_moiety 'C130 H119 O P, C H Cl3'
_chemical_formula_sum 'C131 H120 Cl3 O P'
_chemical_formula_weight 1847.58
_chemical_name_systematic
;
Bis[5,8,11,14,17-penta(tert-butyl)hexa-peri-
hexabenzocoronen-2-yl]phenylphosphine oxide
;
_space_group_crystal_system triclinic
_space_group_IT_number 2
_space_group_name_Hall '-P 1'
_space_group_name_H-M_alt 'P -1'
_symmetry_space_group_name_Hall '-P 1'
_symmetry_space_group_name_H-M 'P -1'
_atom_sites_solution_hydrogens geom
_audit_block_code ntl1764_JNS-PA-60
_audit_creation_method SHELXL-2014/7
_cell_angle_alpha 112.906(6)
_cell_angle_beta 94.953(6)
_cell_angle_gamma 96.491(6)
_cell_formula_units_Z 2
_cell_length_a 13.7498(10)
_cell_length_b 20.5393(13)
_cell_length_c 24.0662(15)
_cell_measurement_reflns_used 5225
_cell_measurement_temperature 100.0(1)
_cell_measurement_theta_max 74.555
_cell_measurement_theta_min 3.711
_cell_volume 6157.1(8)
_computing_cell_refinement 'CrysAlisPro 1.171.38.46 (Rigaku OD, 2015)'
_computing_data_collection 'CrysAlisPro 1.171.38.46 (Rigaku OD, 2015)'
_computing_data_reduction 'CrysAlisPro 1.171.38.46 (Rigaku OD, 2015)'
_computing_molecular_graphics 'Mercury CSD 3.9 (CCDC, 2016)'
_computing_publication_material 'enCIFer 1.6 (CCDC, 2016)'
_computing_structure_refinement 'SHELXL-2014/7 (Sheldrick, 2014)'
_computing_structure_solution 'SHELXS-2014/7 (Sheldrick, 2014)'
_diffrn_ambient_temperature 100.0(1)
_diffrn_crystal_treatment
; 
Crystal was attached with Paratone N oil to a 0.3 mm CryoLoop supported 
in a copper mounting pin, then quenched in a cold nitrogen gas stream
from an Oxford Cryosystems Cryostream.
;
_diffrn_detector_area_resol_mean 5.1725
_diffrn_measured_fraction_theta_full 0.995
_diffrn_measured_fraction_theta_max 0.941
_diffrn_measurement_device_type 'SuperNova, Dual, Cu at zero, Atlas'
_diffrn_measurement_method '\w scans'
_diffrn_radiation_type CuK\a
_diffrn_radiation_wavelength 1.54184
_diffrn_reflns_av_R_equivalents 0.0648
_diffrn_reflns_av_unetI/netI 0.0864
_diffrn_reflns_Laue_measured_fraction_full 0.995
_diffrn_reflns_Laue_measured_fraction_max 0.941
_diffrn_reflns_limit_h_max 17
_diffrn_reflns_limit_h_min -16
_diffrn_reflns_limit_k_max 22
_diffrn_reflns_limit_k_min -25
_diffrn_reflns_limit_l_max 26
_diffrn_reflns_limit_l_min -29
_diffrn_reflns_number 44478
_diffrn_reflns_point_group_measured_fraction_full 0.995
_diffrn_reflns_point_group_measured_fraction_max 0.941
_diffrn_reflns_theta_full 67.000
_diffrn_reflns_theta_max 75.904
_diffrn_reflns_theta_min 3.587
_diffrn_source 'micro-focus sealed X-ray tube'
_exptl_absorpt_coefficient_mu 1.129
_exptl_absorpt_correction_T_max 1.000
_exptl_absorpt_correction_T_min 0.518
_exptl_absorpt_correction_type gaussian
_exptl_absorpt_process_details
;
CrysAlisPro 1.171.38.46 (Rigaku Oxford Diffraction, 2015)
Numerical absorption correction based on gaussian integration 
over a multifaceted crystal model. 
Empirical absorption correction using spherical harmonics, 
implemented in SCALE3 ABSPACK scaling algorithm.
;
_exptl_crystal_colour orange
_exptl_crystal_density_diffrn 0.997
_exptl_crystal_description block
_exptl_crystal_F_000 1960
_exptl_crystal_preparation
;
Crystals were grown by layered diffusion of ethanol into a 
chloroform solution at RT. The crystals lost solvent over minutes 
so were rapidly mounted using Paratone N oil.
;
_exptl_crystal_size_max 0.530
_exptl_crystal_size_mid 0.110
_exptl_crystal_size_min 0.040
_refine_diff_density_max 0.670
_refine_diff_density_min -0.388
_refine_diff_density_rms 0.073
_refine_ls_extinction_method none
_refine_ls_goodness_of_fit_ref 0.970
_refine_ls_hydrogen_treatment constr
_refine_ls_matrix_type full
_refine_ls_number_parameters 1291
_refine_ls_number_reflns 24172
_refine_ls_number_restraints 57
_refine_ls_restrained_S_all 0.973
_refine_ls_R_factor_all 0.1807
_refine_ls_R_factor_gt 0.1065
_refine_ls_shift/su_max 0.000
_refine_ls_shift/su_mean 0.000
_refine_ls_structure_factor_coef Fsqd
_refine_ls_weighting_details 'w=1/[\s^2^(Fo^2^)+(0.1932P)^2^] where P=(Fo^2^+2Fc^2^)/3'
_refine_ls_weighting_scheme calc
_refine_ls_wR_factor_gt 0.2927
_refine_ls_wR_factor_ref 0.3619
_reflns_Friedel_coverage 0.000
_reflns_number_gt 10290
_reflns_number_total 24172
_reflns_threshold_expression 'I > 2\s(I)'
_cod_data_source_file ja7b12251_si_002.cif
_cod_data_source_block 2a
_cod_database_code 4127002
_shelx_shelxl_version_number 2014/7
_shelx_space_group_comment
;
The symmetry employed for this shelxl refinement is uniquely defined
by the following loop, which should always be used as a source of
symmetry information in preference to the above space-group names.
They are only intended as comments.
;
_shelx_estimated_absorpt_t_min 0.586
_shelx_estimated_absorpt_t_max 0.956
_platon_squeeze_void_probe_radius 1.20

loop_
_space_group_symop_operation_xyz
'x, y, z'
'-x, -y, -z'

loop_
_atom_site_label
_atom_site_type_symbol
_atom_site_fract_x
_atom_site_fract_y
_atom_site_fract_z
_atom_site_U_iso_or_equiv
_atom_site_adp_type
_atom_site_occupancy
_atom_site_site_symmetry_order
_atom_site_calc_flag
_atom_site_refinement_flags_posn
_atom_site_refinement_flags_adp
_atom_site_refinement_flags_occupancy
_atom_site_disorder_assembly
_atom_site_disorder_group
Cl1 Cl 0.0407(3) 1.0558(2) 0.83627(16) 0.1656(15) Uani 0.75 1 d D U P A 1
Cl2 Cl 0.1841(3) 0.96038(17) 0.82509(17) 0.1526(13) Uani 0.75 1 d D U P A 1
Cl3 Cl 0.2399(3) 1.09550(19) 0.81404(15) 0.1486(14) Uani 0.75 1 d D U P A 1
Cl4 Cl 0.1168(18) 0.9982(13) 0.8605(12) 0.342(13) Uani 0.25 1 d D U P B 2
Cl5 Cl 0.2791(10) 0.9714(8) 0.7889(6) 0.213(7) Uani 0.25 1 d D U P B 2
Cl6 Cl 0.1710(17) 1.0878(10) 0.7963(10) 0.302(11) Uani 0.25 1 d D U P B 2
P1 P 0.52893(9) 0.58899(7) 0.79918(5) 0.0589(3) Uani 1 1 d . . . . .
O1 O 0.5065(3) 0.55487(19) 0.84151(16) 0.0735(9) Uani 1 1 d . . . . .
C1 C 0.1673(4) 1.0511(3) 0.8495(4) 0.142(4) Uani 0.75 1 d D U P A 1
H1 H 0.1895 1.0753 0.8945 0.171 Uiso 0.75 1 calc R U P A 1
C2 C 0.2156(13) 1.0377(8) 0.8356(7) 0.189(10) Uani 0.25 1 d D U P B 2
H2 H 0.2630 1.0711 0.8722 0.227 Uiso 0.25 1 calc R U P B 2
C101 C 0.4704(3) 0.7153(3) 0.8726(2) 0.0574(11) Uani 1 1 d . . . . .
H101 H 0.4337 0.6873 0.8894 0.069 Uiso 1 1 calc R U . . .
C102 C 0.5330(3) 0.6847(2) 0.83063(18) 0.0538(10) Uani 1 1 d . . . . .
C103 C 0.5873(3) 0.7247(2) 0.80649(19) 0.0542(10) Uani 1 1 d . . . . .
H103 H 0.6303 0.7026 0.7784 0.065 Uiso 1 1 calc R U . . .
C104 C 0.7027(3) 0.8082(3) 0.7544(2) 0.0624(12) Uani 1 1 d . . . . .
H104 H 0.7095 0.7596 0.7443 0.075 Uiso 1 1 calc R U . . .
C105 C 0.7572(4) 0.8451(3) 0.7276(2) 0.0639(12) Uani 1 1 d . . . . .
C106 C 0.7463(4) 0.9166(3) 0.7429(2) 0.0643(12) Uani 1 1 d . . . . .
H106 H 0.7840 0.9436 0.7257 0.077 Uiso 1 1 calc R U . . .
C107 C 0.7208(5) 1.0634(3) 0.7693(3) 0.0802(16) Uani 1 1 d . . . . .
H107 H 0.7670 1.0422 0.7433 0.096 Uiso 1 1 calc R U . . .
C108 C 0.7080(6) 1.1318(3) 0.7793(3) 0.094(2) Uani 1 1 d . . . . .
C109 C 0.6424(5) 1.1629(3) 0.8193(3) 0.0832(17) Uani 1 1 d . . . . .
H109 H 0.6340 1.2108 0.8273 0.100 Uiso 1 1 calc R U . . .
C110 C 0.5068(5) 1.2303(3) 0.9046(2) 0.0769(15) Uani 1 1 d . . . . .
H110 H 0.5391 1.2563 0.8844 0.092 Uiso 1 1 calc R U . . .
C111 C 0.4476(5) 1.2634(3) 0.9463(2) 0.0756(15) Uani 1 1 d . . . . .
C112 C 0.3971(4) 1.2249(3) 0.9729(2) 0.0700(14) Uani 1 1 d . . . . .
H112 H 0.3558 1.2479 1.0018 0.084 Uiso 1 1 calc R U . . .
C113 C 0.2722(4) 1.1380(3) 1.0191(2) 0.0658(13) Uani 1 1 d . . . . .
H113 H 0.2628 1.1859 1.0278 0.079 Uiso 1 1 calc R U . . .
C114 C 0.2114(3) 1.0985(3) 1.0422(2) 0.0662(14) Uani 1 1 d . . . . .
C115 C 0.2273(3) 1.0293(3) 1.0319(2) 0.0637(13) Uani 1 1 d . . . . .
H115 H 0.1888 1.0023 1.0489 0.076 Uiso 1 1 calc R U . . .
C116 C 0.2532(3) 0.8813(3) 1.0044(2) 0.0636(12) Uani 1 1 d . . . . .
H116 H 0.2065 0.9020 1.0301 0.076 Uiso 1 1 calc R U . . .
C117 C 0.2603(4) 0.8098(3) 0.9900(2) 0.0661(13) Uani 1 1 d . . . . .
C118 C 0.3304(4) 0.7813(3) 0.9536(2) 0.0623(12) Uani 1 1 d . . . . .
H118 H 0.3369 0.7326 0.9437 0.075 Uiso 1 1 calc R U . . .
C119 C 0.3918(3) 0.8207(3) 0.93075(19) 0.0561(11) Uani 1 1 d . . . . .
C120 C 0.4615(3) 0.7887(2) 0.89009(18) 0.0537(10) Uani 1 1 d . . . . .
C121 C 0.5172(3) 0.8284(2) 0.86417(17) 0.0484(9) Uani 1 1 d . . . . .
C122 C 0.5815(3) 0.7971(2) 0.82191(18) 0.0536(10) Uani 1 1 d . . . . .
C123 C 0.6382(3) 0.8374(2) 0.79544(18) 0.0537(10) Uani 1 1 d . . . . .
C124 C 0.6263(3) 0.9103(2) 0.80984(18) 0.0536(10) Uani 1 1 d . . . . .
C125 C 0.6818(4) 0.9492(3) 0.7826(2) 0.0621(12) Uani 1 1 d . . . . .
C126 C 0.6687(4) 1.0234(3) 0.7957(2) 0.0655(13) Uani 1 1 d . . . . .
C127 C 0.6020(4) 1.0544(3) 0.8362(2) 0.0623(12) Uani 1 1 d . . . . .
C128 C 0.5885(5) 1.1263(3) 0.8480(2) 0.0717(14) Uani 1 1 d . . . . .
C129 C 0.5219(4) 1.1590(3) 0.8903(2) 0.0674(13) Uani 1 1 d . . . . .
C130 C 0.4701(4) 1.1196(3) 0.91791(19) 0.0596(11) Uani 1 1 d . . . . .
C131 C 0.4036(4) 1.1523(3) 0.9590(2) 0.0629(12) Uani 1 1 d . . . . .
C132 C 0.3454(3) 1.1117(3) 0.98439(19) 0.0603(12) Uani 1 1 d . . . . .
C133 C 0.3582(3) 1.0381(2) 0.97170(18) 0.0550(11) Uani 1 1 d . . . . .
C134 C 0.2997(3) 0.9987(3) 0.99644(19) 0.0554(11) Uani 1 1 d . . . . .
C135 C 0.3117(3) 0.9244(3) 0.98288(19) 0.0587(11) Uani 1 1 d . . . . .
C136 C 0.3814(3) 0.8939(2) 0.94465(17) 0.0531(10) Uani 1 1 d . . . . .
C137 C 0.4393(3) 0.9342(2) 0.91903(17) 0.0517(10) Uani 1 1 d . . . . .
C138 C 0.5059(3) 0.9030(2) 0.87901(17) 0.0500(10) Uani 1 1 d . . . . .
C139 C 0.5599(3) 0.9420(2) 0.85169(17) 0.0517(10) Uani 1 1 d . . . . .
C140 C 0.5485(3) 1.0149(2) 0.86472(19) 0.0549(10) Uani 1 1 d . . . . .
C141 C 0.4819(3) 1.0463(2) 0.90538(19) 0.0558(10) Uani 1 1 d . . . . .
C142 C 0.4276(3) 1.0068(2) 0.93212(18) 0.0540(10) Uani 1 1 d . . . . .
C143 C 0.8310(4) 0.8131(3) 0.6846(3) 0.0765(16) Uani 1 1 d . . . . .
C144 C 0.8306(6) 0.7341(4) 0.6728(5) 0.141(4) Uani 1 1 d . . . . .
H14A H 0.8502 0.7301 0.7113 0.211 Uiso 1 1 calc R U . . .
H14B H 0.8773 0.7145 0.6444 0.211 Uiso 1 1 calc R U . . .
H14C H 0.7640 0.7072 0.6550 0.211 Uiso 1 1 calc R U . . .
C145 C 0.9358(4) 0.8538(4) 0.7145(3) 0.0873(19) Uani 1 1 d . . . . .
H14D H 0.9406 0.9031 0.7177 0.131 Uiso 1 1 calc R U . . .
H14E H 0.9844 0.8299 0.6896 0.131 Uiso 1 1 calc R U . . .
H14F H 0.9490 0.8542 0.7554 0.131 Uiso 1 1 calc R U . . .
C146 C 0.8078(4) 0.8199(4) 0.6246(3) 0.098(2) Uani 1 1 d . . . . .
H14G H 0.7378 0.8011 0.6083 0.148 Uiso 1 1 calc R U . . .
H14H H 0.8490 0.7926 0.5955 0.148 Uiso 1 1 calc R U . . .
H14I H 0.8214 0.8704 0.6312 0.148 Uiso 1 1 calc R U . . .
C147 C 0.7633(7) 1.1753(4) 0.7481(4) 0.115(3) Uani 1 1 d . . . . .
C148 C 0.8319(11) 1.1317(6) 0.7067(6) 0.226(8) Uani 1 1 d . . . . .
H14J H 0.8678 1.1610 0.6889 0.339 Uiso 1 1 calc R U . . .
H14K H 0.7926 1.0891 0.6741 0.339 Uiso 1 1 calc R U . . .
H14L H 0.8792 1.1170 0.7307 0.339 Uiso 1 1 calc R U . . .
C149 C 0.8249(7) 1.2426(5) 0.7970(4) 0.126(3) Uani 1 1 d . . . . .
H14M H 0.8639 1.2298 0.8262 0.189 Uiso 1 1 calc R U . . .
H14N H 0.7811 1.2756 0.8183 0.189 Uiso 1 1 calc R U . . .
H14O H 0.8695 1.2657 0.7781 0.189 Uiso 1 1 calc R U . . .
C150 C 0.6874(8) 1.1955(5) 0.7101(4) 0.141(4) Uani 1 1 d . . . . .
H15A H 0.7207 1.2298 0.6960 0.212 Uiso 1 1 calc R U . . .
H15B H 0.6376 1.2172 0.7350 0.212 Uiso 1 1 calc R U . . .
H15C H 0.6553 1.1525 0.6748 0.212 Uiso 1 1 calc R U . . .
C151 C 0.4377(6) 1.3435(3) 0.9608(3) 0.095(2) Uani 1 1 d . . . . .
C152 C 0.5390(6) 1.3900(4) 0.9852(4) 0.125(3) Uani 1 1 d . . . . .
H15D H 0.5870 1.3683 0.9586 0.188 Uiso 1 1 calc R U . . .
H15E H 0.5601 1.3939 1.0265 0.188 Uiso 1 1 calc R U . . .
H15F H 0.5353 1.4379 0.9863 0.188 Uiso 1 1 calc R U . . .
C153 C 0.3910(8) 1.3474(5) 0.9033(3) 0.135(4) Uani 1 1 d . . . . .
H15G H 0.4350 1.3331 0.8722 0.203 Uiso 1 1 calc R U . . .
H15H H 0.3801 1.3965 0.9120 0.203 Uiso 1 1 calc R U . . .
H15I H 0.3275 1.3151 0.8884 0.203 Uiso 1 1 calc R U . . .
C154 C 0.3728(7) 1.3718(4) 1.0104(3) 0.117(3) Uani 1 1 d . . . . .
H15J H 0.3707 1.4225 1.0200 0.175 Uiso 1 1 calc R U . . .
H15K H 0.4003 1.3664 1.0470 0.175 Uiso 1 1 calc R U . . .
H15L H 0.3057 1.3446 0.9961 0.175 Uiso 1 1 calc R U . . .
C155 C 0.1227(4) 1.1273(3) 1.0743(2) 0.0815(18) Uani 1 1 d . . . . .
C156 C 0.1487(4) 1.2081(3) 1.1130(3) 0.0851(19) Uani 1 1 d . . . . .
H15M H 0.0926 1.2252 1.1339 0.128 Uiso 1 1 calc R U . . .
H15N H 0.1632 1.2331 1.0866 0.128 Uiso 1 1 calc R U . . .
H15O H 0.2068 1.2176 1.1433 0.128 Uiso 1 1 calc R U . . .
C157 C 0.0366(4) 1.1139(4) 1.0237(3) 0.100(2) Uani 1 1 d . . . . .
H15P H 0.0247 1.0632 0.9958 0.150 Uiso 1 1 calc R U . . .
H15Q H 0.0537 1.1432 1.0011 0.150 Uiso 1 1 calc R U . . .
H15R H -0.0232 1.1266 1.0420 0.150 Uiso 1 1 calc R U . . .
C158 C 0.0903(4) 1.0897(3) 1.1144(2) 0.0837(18) Uani 1 1 d . . . . .
H15S H 0.0690 1.0385 1.0894 0.126 Uiso 1 1 calc R U . . .
H15T H 0.0351 1.1103 1.1343 0.126 Uiso 1 1 calc R U . . .
H15U H 0.1457 1.0960 1.1455 0.126 Uiso 1 1 calc R U . . .
C159 C 0.1857(4) 0.7610(3) 1.0074(3) 0.0781(15) Uani 1 1 d . . . . .
C160 C 0.1369(5) 0.8064(4) 1.0618(3) 0.0919(19) Uani 1 1 d . . . . .
H16A H 0.0989 0.8378 1.0500 0.138 Uiso 1 1 calc R U . . .
H16B H 0.1883 0.8356 1.0962 0.138 Uiso 1 1 calc R U . . .
H16C H 0.0927 0.7748 1.0736 0.138 Uiso 1 1 calc R U . . .
C161 C 0.1050(5) 0.7196(4) 0.9528(3) 0.094(2) Uani 1 1 d . . . . .
H16D H 0.1352 0.6912 0.9177 0.140 Uiso 1 1 calc R U . . .
H16E H 0.0698 0.7535 0.9428 0.140 Uiso 1 1 calc R U . . .
H16F H 0.0583 0.6877 0.9631 0.140 Uiso 1 1 calc R U . . .
C162 C 0.2356(6) 0.7078(4) 1.0247(3) 0.097(2) Uani 1 1 d . . . . .
H16G H 0.1866 0.6783 1.0360 0.145 Uiso 1 1 calc R U . . .
H16H H 0.2879 0.7338 1.0593 0.145 Uiso 1 1 calc R U . . .
H16I H 0.2645 0.6769 0.9899 0.145 Uiso 1 1 calc R U . . .
C201 C 0.3797(4) 0.4885(2) 0.71557(19) 0.0583(11) Uani 1 1 d . . . . .
H201 H 0.3908 0.4617 0.7394 0.070 Uiso 1 1 calc R U . . .
C202 C 0.4361(3) 0.5550(2) 0.73186(19) 0.0525(10) Uani 1 1 d . . . . .
C203 C 0.4192(3) 0.5949(2) 0.69815(19) 0.0538(10) Uani 1 1 d . . . . .
H203 H 0.4578 0.6408 0.7102 0.065 Uiso 1 1 calc R U . . .
C204 C 0.3830(3) 0.6800(2) 0.6275(2) 0.0527(10) Uani 1 1 d . . . . .
H204 H 0.4326 0.6991 0.6623 0.063 Uiso 1 1 calc R U . . .
C205 C 0.3661(3) 0.7213(2) 0.5950(2) 0.0545(10) Uani 1 1 d . . . . .
C206 C 0.2955(3) 0.6923(2) 0.5438(2) 0.0542(10) Uani 1 1 d . . . . .
H206 H 0.2829 0.7200 0.5211 0.065 Uiso 1 1 calc R U . . .
C207 C 0.1630(3) 0.6272(2) 0.4285(2) 0.0564(10) Uani 1 1 d . . . . .
H207 H 0.2039 0.6719 0.4389 0.068 Uiso 1 1 calc R U . . .
C208 C 0.0965(3) 0.5992(3) 0.37499(19) 0.0557(10) Uani 1 1 d . . . . .
C209 C 0.0357(3) 0.5347(2) 0.36174(19) 0.0529(10) Uani 1 1 d . . . . .
H209 H -0.0137 0.5166 0.3269 0.063 Uiso 1 1 calc R U . . .
C210 C -0.0766(3) 0.3916(2) 0.32361(18) 0.0525(10) Uani 1 1 d . . . . .
H210 H -0.0873 0.4189 0.3002 0.063 Uiso 1 1 calc R U . . .
C211 C -0.1249(3) 0.3213(2) 0.30179(19) 0.0525(10) Uani 1 1 d . . . . .
C212 C -0.1130(3) 0.2844(2) 0.33874(18) 0.0519(10) Uani 1 1 d . . . . .
H212 H -0.1480 0.2371 0.3255 0.062 Uiso 1 1 calc R U . . .
C213 C -0.0824(3) 0.2012(2) 0.4124(2) 0.0566(11) Uani 1 1 d . . . . .
H213 H -0.1322 0.1820 0.3778 0.068 Uiso 1 1 calc R U . . .
C214 C -0.0595(4) 0.1586(2) 0.4425(2) 0.0597(11) Uani 1 1 d . . . . .
C215 C 0.0085(4) 0.1879(2) 0.4944(2) 0.0611(11) Uani 1 1 d . . . . .
H215 H 0.0235 0.1591 0.5157 0.073 Uiso 1 1 calc R U . . .
C216 C 0.1440(4) 0.2515(2) 0.6085(2) 0.0662(13) Uani 1 1 d . . . . .
H216 H 0.1096 0.2040 0.5950 0.079 Uiso 1 1 calc R U . . .
C217 C 0.2086(4) 0.2797(3) 0.6633(2) 0.0693(13) Uani 1 1 d . . . . .
C218 C 0.2600(4) 0.3486(3) 0.6808(2) 0.0662(12) Uani 1 1 d . . . . .
H218 H 0.3046 0.3690 0.7178 0.079 Uiso 1 1 calc R U . . .
C219 C 0.2487(4) 0.3886(2) 0.64649(19) 0.0558(10) Uani 1 1 d . . . . .
C220 C 0.3062(3) 0.4599(2) 0.66444(18) 0.0505(9) Uani 1 1 d . . . . .
C221 C 0.2904(3) 0.4998(2) 0.62906(17) 0.0474(9) Uani 1 1 d . . . . .
C222 C 0.3470(3) 0.5697(2) 0.64681(18) 0.0496(9) Uani 1 1 d . . . . .
C223 C 0.3298(3) 0.6110(2) 0.61136(18) 0.0485(9) Uani 1 1 d . . . . .
C224 C 0.2564(3) 0.5824(2) 0.55887(18) 0.0498(10) Uani 1 1 d . . . . .
C225 C 0.2416(3) 0.6229(2) 0.52433(18) 0.0464(9) Uani 1 1 d . . . . .
C226 C 0.1717(3) 0.5921(2) 0.46738(18) 0.0492(9) Uani 1 1 d . . . . .
C227 C 0.1133(3) 0.5237(2) 0.45145(17) 0.0440(9) Uani 1 1 d . . . . .
C228 C 0.0442(3) 0.4951(2) 0.39771(18) 0.0484(9) Uani 1 1 d . . . . .
C229 C -0.0118(3) 0.4240(2) 0.37949(18) 0.0464(9) Uani 1 1 d . . . . .
C230 C 0.0015(3) 0.3847(2) 0.41489(17) 0.0449(9) Uani 1 1 d . . . . .
C231 C -0.0507(3) 0.3144(2) 0.39534(18) 0.0507(10) Uani 1 1 d . . . . .
C232 C -0.0345(3) 0.2721(2) 0.43118(18) 0.0498(9) Uani 1 1 d . . . . .
C233 C 0.0362(3) 0.3017(2) 0.48435(17) 0.0483(9) Uani 1 1 d . . . . .
C234 C 0.0570(3) 0.2595(2) 0.51733(19) 0.0541(10) Uani 1 1 d . . . . .
C235 C 0.1278(4) 0.2896(2) 0.57334(19) 0.0579(11) Uani 1 1 d . . . . .
C236 C 0.1789(3) 0.3601(2) 0.59187(19) 0.0538(10) Uani 1 1 d . . . . .
C237 C 0.1626(3) 0.4015(2) 0.55725(17) 0.0459(9) Uani 1 1 d . . . . .
C238 C 0.2164(3) 0.4716(2) 0.57564(17) 0.0457(9) Uani 1 1 d . . . . .
C239 C 0.2006(3) 0.5120(2) 0.54088(17) 0.0442(9) Uani 1 1 d . . . . .
C240 C 0.1280(3) 0.4841(2) 0.48788(16) 0.0424(8) Uani 1 1 d . . . . .
C241 C 0.0733(3) 0.4139(2) 0.47019(16) 0.0445(9) Uani 1 1 d . . . . .
C242 C 0.0899(3) 0.3734(2) 0.50410(17) 0.0456(9) Uani 1 1 d . . . . .
C243 C 0.4280(4) 0.7972(3) 0.6164(2) 0.0617(11) Uani 1 1 d . . . . .
C244 C 0.4112(5) 0.8443(3) 0.6808(3) 0.0792(16) Uani 1 1 d . . . . .
H24A H 0.4442 0.8934 0.6920 0.119 Uiso 1 1 calc R U . . .
H24B H 0.4386 0.8257 0.7096 0.119 Uiso 1 1 calc R U . . .
H24C H 0.3401 0.8439 0.6822 0.119 Uiso 1 1 calc R U . . .
C245 C 0.5367(4) 0.7894(3) 0.6155(3) 0.0870(17) Uani 1 1 d . . . . .
H24D H 0.5766 0.8366 0.6269 0.131 Uiso 1 1 calc R U . . .
H24E H 0.5463 0.7575 0.5745 0.131 Uiso 1 1 calc R U . . .
H24F H 0.5572 0.7693 0.6447 0.131 Uiso 1 1 calc R U . . .
C246 C 0.3993(5) 0.8328(3) 0.5742(3) 0.0888(18) Uani 1 1 d . . . . .
H24G H 0.3285 0.8355 0.5725 0.133 Uiso 1 1 calc R U . . .
H24H H 0.4138 0.8047 0.5332 0.133 Uiso 1 1 calc R U . . .
H24I H 0.4372 0.8812 0.5895 0.133 Uiso 1 1 calc R U . . .
C247 C 0.0973(4) 0.6354(3) 0.3306(2) 0.0703(13) Uani 1 1 d . . . . .
C248 C 0.1095(4) 0.7175(3) 0.3644(2) 0.0713(13) Uani 1 1 d . . . . .
H24J H 0.1056 0.7392 0.3347 0.107 Uiso 1 1 calc R U . . .
H24K H 0.1739 0.7354 0.3904 0.107 Uiso 1 1 calc R U . . .
H24L H 0.0567 0.7301 0.3898 0.107 Uiso 1 1 calc R U . . .
C249 C 0.1877(5) 0.6178(3) 0.2965(3) 0.0806(16) Uani 1 1 d . . . . .
H24M H 0.1809 0.5659 0.2734 0.121 Uiso 1 1 calc R U . . .
H24N H 0.2483 0.6344 0.3261 0.121 Uiso 1 1 calc R U . . .
H24O H 0.1914 0.6419 0.2686 0.121 Uiso 1 1 calc R U . . .
C250 C 0.0033(5) 0.6098(3) 0.2837(3) 0.0841(17) Uani 1 1 d . . . . .
H25A H -0.0001 0.5590 0.2576 0.126 Uiso 1 1 calc R U . . .
H25B H 0.0047 0.6377 0.2586 0.126 Uiso 1 1 calc R U . . .
H25C H -0.0549 0.6164 0.3049 0.126 Uiso 1 1 calc R U . . .
C251 C -0.1791(3) 0.2835(3) 0.2359(2) 0.0610(11) Uani 1 1 d . . . . .
C252 C -0.2081(4) 0.3377(3) 0.2108(2) 0.0693(13) Uani 1 1 d . . . . .
H25D H -0.1485 0.3625 0.2035 0.104 Uiso 1 1 calc R U . . .
H25E H -0.2410 0.3727 0.2404 0.104 Uiso 1 1 calc R U . . .
H25F H -0.2531 0.3126 0.1724 0.104 Uiso 1 1 calc R U . . .
C253 C -0.1098(4) 0.2396(3) 0.1964(2) 0.0798(17) Uani 1 1 d . . . . .
H25G H -0.0907 0.2049 0.2123 0.120 Uiso 1 1 calc R U . . .
H25H H -0.0506 0.2715 0.1971 0.120 Uiso 1 1 calc R U . . .
H25I H -0.1435 0.2142 0.1545 0.120 Uiso 1 1 calc R U . . .
C254 C -0.2733(4) 0.2347(3) 0.2336(2) 0.0699(13) Uani 1 1 d . . . . .
H25J H -0.3069 0.2109 0.1915 0.105 Uiso 1 1 calc R U . . .
H25K H -0.3172 0.2632 0.2596 0.105 Uiso 1 1 calc R U . . .
H25L H -0.2561 0.1985 0.2482 0.105 Uiso 1 1 calc R U . . .
C255 C -0.1045(5) 0.0785(3) 0.4188(3) 0.0782(15) Uani 1 1 d . . . . .
C256 C -0.1727(5) 0.0535(3) 0.3583(3) 0.0894(18) Uani 1 1 d . . . . .
H25M H -0.2267 0.0818 0.3637 0.134 Uiso 1 1 calc R U . . .
H25N H -0.2002 0.0027 0.3449 0.134 Uiso 1 1 calc R U . . .
H25O H -0.1350 0.0598 0.3276 0.134 Uiso 1 1 calc R U . . .
C257 C -0.1644(6) 0.0680(4) 0.4661(3) 0.105(2) Uani 1 1 d . . . . .
H25P H -0.1211 0.0831 0.5050 0.157 Uiso 1 1 calc R U . . .
H25Q H -0.1928 0.0173 0.4520 0.157 Uiso 1 1 calc R U . . .
H25R H -0.2178 0.0968 0.4718 0.157 Uiso 1 1 calc R U . . .
C258 C -0.0209(6) 0.0343(3) 0.4084(4) 0.113(3) Uani 1 1 d . . . . .
H25S H 0.0176 0.0433 0.3790 0.170 Uiso 1 1 calc R U . . .
H25T H -0.0486 -0.0166 0.3926 0.170 Uiso 1 1 calc R U . . .
H25U H 0.0222 0.0479 0.4471 0.170 Uiso 1 1 calc R U . . .
C259 C 0.2209(5) 0.2370(3) 0.7039(3) 0.0850(17) Uani 1 1 d . . . . .
C260 C 0.1762(11) 0.1628(4) 0.6740(5) 0.214(8) Uani 1 1 d . . . . .
H26A H 0.2049 0.1398 0.6365 0.320 Uiso 1 1 calc R U . . .
H26B H 0.1048 0.1595 0.6638 0.320 Uiso 1 1 calc R U . . .
H26C H 0.1887 0.1385 0.7012 0.320 Uiso 1 1 calc R U . . .
C261 C 0.3290(8) 0.2435(5) 0.7247(5) 0.159(5) Uani 1 1 d . . . . .
H26D H 0.3373 0.2192 0.7523 0.238 Uiso 1 1 calc R U . . .
H26E H 0.3577 0.2942 0.7461 0.238 Uiso 1 1 calc R U . . .
H26F H 0.3625 0.2213 0.6893 0.238 Uiso 1 1 calc R U . . .
C262 C 0.1807(10) 0.2774(5) 0.7639(4) 0.155(4) Uani 1 1 d . . . . .
H26G H 0.1119 0.2825 0.7547 0.233 Uiso 1 1 calc R U . . .
H26H H 0.2207 0.3250 0.7855 0.233 Uiso 1 1 calc R U . . .
H26I H 0.1841 0.2504 0.7896 0.233 Uiso 1 1 calc R U . . .
C301 C 0.6483(4) 0.5789(3) 0.7749(2) 0.0646(12) Uani 1 1 d . . . . .
C302 C 0.7316(4) 0.5995(3) 0.8197(3) 0.0770(15) Uani 1 1 d . . . . .
H302 H 0.7231 0.6121 0.8611 0.092 Uiso 1 1 calc R U . . .
C303 C 0.8256(4) 0.6017(3) 0.8040(3) 0.0881(19) Uani 1 1 d . . . . .
H303 H 0.8813 0.6165 0.8348 0.106 Uiso 1 1 calc R U . . .
C304 C 0.8393(4) 0.5827(3) 0.7445(3) 0.092(2) Uani 1 1 d . . . . .
H304 H 0.9045 0.5852 0.7344 0.111 Uiso 1 1 calc R U . . .
C305 C 0.7581(5) 0.5595(4) 0.6981(3) 0.0913(19) Uani 1 1 d . . . . .
H305 H 0.7678 0.5454 0.6567 0.110 Uiso 1 1 calc R U . . .
C306 C 0.6630(4) 0.5575(3) 0.7139(3) 0.0792(16) Uani 1 1 d . . . . .
H306 H 0.6074 0.5414 0.6829 0.095 Uiso 1 1 calc R U . . .

loop_
_atom_site_aniso_label
_atom_site_aniso_U_11
_atom_site_aniso_U_22
_atom_site_aniso_U_33
_atom_site_aniso_U_23
_atom_site_aniso_U_13
_atom_site_aniso_U_12
Cl1 0.176(3) 0.150(3) 0.127(2) 0.025(2) -0.014(2) -0.009(2)
Cl2 0.155(3) 0.127(2) 0.137(3) 0.035(2) -0.039(2) -0.015(2)
Cl3 0.152(3) 0.158(3) 0.117(2) 0.065(2) -0.043(2) -0.040(2)
Cl4 0.31(2) 0.27(2) 0.42(3) 0.10(2) 0.10(2) 0.072(19)
Cl5 0.189(12) 0.211(13) 0.155(9) 0.008(8) -0.072(9) 0.012(9)
Cl6 0.30(2) 0.29(2) 0.29(2) 0.105(18) -0.069(18) 0.055(18)
P1 0.0620(7) 0.0544(6) 0.0521(6) 0.0146(5) 0.0064(5) 0.0039(5)
O1 0.082(2) 0.063(2) 0.065(2) 0.0179(16) 0.0073(17) 0.0005(17)
C1 0.170(9) 0.139(8) 0.090(7) 0.038(6) -0.025(6) -0.021(6)
C2 0.179(19) 0.180(19) 0.103(15) -0.023(12) -0.105(11) 0.004(14)
C101 0.049(2) 0.065(3) 0.053(2) 0.020(2) 0.0066(19) 0.003(2)
C102 0.056(2) 0.056(2) 0.0404(19) 0.0105(18) 0.0018(18) 0.0093(19)
C103 0.048(2) 0.056(2) 0.049(2) 0.0113(19) 0.0081(18) 0.0072(19)
C104 0.054(2) 0.057(3) 0.059(3) 0.006(2) 0.011(2) 0.003(2)
C105 0.059(3) 0.064(3) 0.059(3) 0.013(2) 0.023(2) 0.004(2)
C106 0.068(3) 0.059(3) 0.057(2) 0.015(2) 0.023(2) -0.004(2)
C107 0.103(4) 0.067(3) 0.076(3) 0.028(3) 0.046(3) 0.011(3)
C108 0.125(5) 0.076(4) 0.082(4) 0.029(3) 0.046(4) 0.003(4)
C109 0.111(5) 0.063(3) 0.078(3) 0.028(3) 0.034(3) 0.007(3)
C110 0.108(4) 0.058(3) 0.059(3) 0.018(2) 0.015(3) 0.012(3)
C111 0.106(4) 0.054(3) 0.057(3) 0.010(2) 0.009(3) 0.020(3)
C112 0.080(3) 0.067(3) 0.054(3) 0.012(2) 0.010(2) 0.021(3)
C113 0.058(3) 0.068(3) 0.049(2) -0.002(2) 0.010(2) 0.016(2)
C114 0.049(2) 0.071(3) 0.048(2) -0.007(2) 0.0066(19) 0.008(2)
C115 0.045(2) 0.075(3) 0.054(2) 0.006(2) 0.0118(19) 0.012(2)
C116 0.055(2) 0.077(3) 0.049(2) 0.013(2) 0.016(2) 0.011(2)
C117 0.058(3) 0.083(3) 0.056(3) 0.026(2) 0.019(2) 0.005(2)
C118 0.061(3) 0.071(3) 0.051(2) 0.020(2) 0.014(2) 0.009(2)
C119 0.049(2) 0.065(3) 0.049(2) 0.018(2) 0.0091(18) 0.007(2)
C120 0.055(2) 0.057(2) 0.042(2) 0.0135(18) 0.0044(18) 0.0076(19)
C121 0.044(2) 0.054(2) 0.0396(18) 0.0101(17) 0.0067(16) 0.0070(17)
C122 0.045(2) 0.056(2) 0.045(2) 0.0067(18) 0.0019(17) 0.0038(18)
C123 0.042(2) 0.058(2) 0.046(2) 0.0057(19) 0.0089(17) 0.0050(18)
C124 0.053(2) 0.053(2) 0.043(2) 0.0072(18) 0.0107(18) 0.0052(19)
C125 0.059(3) 0.060(3) 0.053(2) 0.009(2) 0.015(2) 0.001(2)
C126 0.074(3) 0.057(3) 0.056(2) 0.012(2) 0.024(2) 0.001(2)
C127 0.079(3) 0.054(2) 0.049(2) 0.015(2) 0.021(2) 0.003(2)
C128 0.093(4) 0.062(3) 0.057(3) 0.019(2) 0.022(3) 0.008(3)
C129 0.088(3) 0.054(3) 0.053(2) 0.013(2) 0.017(2) 0.012(2)
C130 0.066(3) 0.061(3) 0.041(2) 0.0110(19) 0.0059(19) 0.004(2)
C131 0.072(3) 0.056(3) 0.047(2) 0.004(2) 0.008(2) 0.018(2)
C132 0.055(2) 0.061(3) 0.044(2) 0.001(2) 0.0028(19) 0.008(2)
C133 0.049(2) 0.059(2) 0.041(2) 0.0035(18) 0.0051(17) 0.0058(19)
C134 0.044(2) 0.062(3) 0.044(2) 0.0049(19) 0.0050(17) 0.0085(19)
C135 0.047(2) 0.070(3) 0.048(2) 0.013(2) 0.0081(18) 0.005(2)
C136 0.045(2) 0.061(3) 0.0398(19) 0.0074(18) 0.0045(17) 0.0045(19)
C137 0.044(2) 0.059(2) 0.0367(18) 0.0031(18) 0.0069(16) 0.0067(18)
C138 0.047(2) 0.052(2) 0.0375(18) 0.0053(17) 0.0032(16) 0.0054(17)
C139 0.050(2) 0.056(2) 0.0386(19) 0.0085(18) 0.0072(17) 0.0074(19)
C140 0.056(2) 0.052(2) 0.046(2) 0.0078(18) 0.0129(18) 0.0058(19)
C141 0.060(2) 0.053(2) 0.044(2) 0.0093(18) 0.0077(19) 0.008(2)
C142 0.053(2) 0.057(2) 0.0374(19) 0.0041(18) 0.0044(17) 0.0080(19)
C143 0.063(3) 0.079(3) 0.078(3) 0.020(3) 0.034(3) 0.003(2)
C144 0.138(6) 0.082(4) 0.208(9) 0.035(5) 0.135(7) 0.040(4)
C145 0.061(3) 0.115(5) 0.078(3) 0.023(3) 0.035(3) 0.021(3)
C146 0.060(3) 0.142(6) 0.067(3) 0.010(3) 0.029(3) 0.015(3)
C147 0.168(8) 0.083(4) 0.109(5) 0.050(4) 0.072(6) 0.003(5)
C148 0.352(19) 0.133(8) 0.295(15) 0.135(10) 0.261(16) 0.094(10)
C149 0.128(7) 0.131(7) 0.130(6) 0.077(5) 0.027(5) -0.032(5)
C150 0.177(10) 0.150(8) 0.118(6) 0.087(6) 0.022(6) -0.017(7)
C151 0.142(6) 0.067(3) 0.079(4) 0.029(3) 0.013(4) 0.039(4)
C152 0.127(6) 0.061(4) 0.157(7) 0.021(4) -0.011(6) 0.006(4)
C153 0.211(10) 0.121(6) 0.078(4) 0.032(4) 0.004(5) 0.085(7)
C154 0.184(8) 0.089(5) 0.070(4) 0.012(3) 0.014(4) 0.067(5)
C155 0.053(3) 0.084(4) 0.067(3) -0.014(3) 0.013(2) 0.013(2)
C156 0.054(3) 0.085(4) 0.079(3) -0.011(3) 0.018(2) 0.019(3)
C157 0.047(3) 0.115(5) 0.087(4) -0.012(4) -0.001(3) 0.017(3)
C158 0.064(3) 0.081(4) 0.072(3) -0.006(3) 0.029(3) 0.005(3)
C159 0.079(3) 0.087(4) 0.073(3) 0.035(3) 0.031(3) 0.010(3)
C160 0.092(4) 0.100(5) 0.094(4) 0.043(4) 0.046(4) 0.013(3)
C161 0.085(4) 0.098(4) 0.089(4) 0.031(3) 0.035(3) -0.011(3)
C162 0.112(5) 0.088(4) 0.098(4) 0.041(4) 0.044(4) 0.005(4)
C201 0.073(3) 0.048(2) 0.048(2) 0.0144(19) 0.008(2) 0.007(2)
C202 0.053(2) 0.049(2) 0.048(2) 0.0115(18) 0.0080(18) 0.0068(18)
C203 0.051(2) 0.048(2) 0.053(2) 0.0109(19) 0.0055(18) 0.0067(18)
C204 0.044(2) 0.048(2) 0.058(2) 0.0141(19) 0.0071(18) 0.0014(17)
C205 0.052(2) 0.052(2) 0.054(2) 0.0163(19) 0.0082(19) 0.0029(19)
C206 0.055(2) 0.052(2) 0.060(2) 0.026(2) 0.015(2) 0.0065(19)
C207 0.063(3) 0.050(2) 0.058(2) 0.022(2) 0.016(2) 0.009(2)
C208 0.062(3) 0.060(3) 0.049(2) 0.023(2) 0.020(2) 0.015(2)
C209 0.057(2) 0.053(2) 0.046(2) 0.0158(18) 0.0095(18) 0.0119(19)
C210 0.045(2) 0.062(3) 0.045(2) 0.0146(19) 0.0118(17) 0.0107(19)
C211 0.0370(19) 0.061(3) 0.050(2) 0.0113(19) 0.0103(17) 0.0062(17)
C212 0.0402(19) 0.057(2) 0.048(2) 0.0098(19) 0.0112(17) 0.0024(17)
C213 0.058(2) 0.051(2) 0.054(2) 0.017(2) 0.0106(19) -0.0062(19)
C214 0.063(3) 0.048(2) 0.061(3) 0.017(2) 0.016(2) -0.006(2)
C215 0.075(3) 0.047(2) 0.055(2) 0.017(2) 0.014(2) -0.004(2)
C216 0.089(3) 0.042(2) 0.061(3) 0.017(2) 0.007(2) 0.001(2)
C217 0.090(4) 0.054(3) 0.057(3) 0.021(2) -0.001(2) -0.001(2)
C218 0.080(3) 0.053(3) 0.056(3) 0.020(2) -0.006(2) -0.002(2)
C219 0.071(3) 0.047(2) 0.047(2) 0.0178(18) 0.009(2) 0.002(2)
C220 0.057(2) 0.044(2) 0.043(2) 0.0097(17) 0.0099(18) 0.0094(18)
C221 0.047(2) 0.044(2) 0.0436(19) 0.0072(17) 0.0127(16) 0.0112(17)
C222 0.052(2) 0.045(2) 0.046(2) 0.0118(17) 0.0112(18) 0.0064(17)
C223 0.0404(19) 0.051(2) 0.048(2) 0.0122(18) 0.0147(17) 0.0059(17)
C224 0.048(2) 0.046(2) 0.048(2) 0.0079(17) 0.0181(17) 0.0111(17)
C225 0.0437(19) 0.047(2) 0.049(2) 0.0161(17) 0.0219(17) 0.0083(16)
C226 0.051(2) 0.045(2) 0.051(2) 0.0142(17) 0.0209(18) 0.0111(17)
C227 0.0412(18) 0.047(2) 0.0443(19) 0.0140(17) 0.0208(16) 0.0115(16)
C228 0.045(2) 0.052(2) 0.047(2) 0.0144(18) 0.0188(17) 0.0102(17)
C229 0.0360(18) 0.053(2) 0.048(2) 0.0136(18) 0.0190(16) 0.0132(16)
C230 0.0331(17) 0.052(2) 0.0433(19) 0.0082(17) 0.0196(15) 0.0139(16)
C231 0.0406(19) 0.055(2) 0.046(2) 0.0080(18) 0.0173(17) 0.0071(17)
C232 0.052(2) 0.045(2) 0.046(2) 0.0109(17) 0.0166(17) 0.0046(17)
C233 0.055(2) 0.042(2) 0.0417(19) 0.0102(16) 0.0150(17) 0.0005(17)
C234 0.058(2) 0.047(2) 0.046(2) 0.0079(18) 0.0136(18) -0.0017(18)
C235 0.076(3) 0.046(2) 0.046(2) 0.0145(18) 0.011(2) 0.000(2)
C236 0.065(3) 0.043(2) 0.047(2) 0.0108(18) 0.0128(19) 0.0034(19)
C237 0.050(2) 0.0398(19) 0.0404(19) 0.0073(16) 0.0150(16) 0.0022(16)
C238 0.0397(18) 0.048(2) 0.0419(19) 0.0077(17) 0.0119(15) 0.0090(16)
C239 0.0388(18) 0.046(2) 0.0426(19) 0.0087(16) 0.0174(15) 0.0124(16)
C240 0.0376(17) 0.046(2) 0.0414(18) 0.0122(16) 0.0168(15) 0.0111(15)
C241 0.0415(18) 0.045(2) 0.0389(18) 0.0063(16) 0.0162(15) 0.0087(16)
C242 0.046(2) 0.046(2) 0.0413(19) 0.0123(16) 0.0169(16) 0.0086(17)
C243 0.065(3) 0.053(2) 0.066(3) 0.028(2) 0.004(2) -0.004(2)
C244 0.088(4) 0.055(3) 0.080(3) 0.017(3) 0.012(3) -0.011(3)
C245 0.062(3) 0.078(4) 0.119(5) 0.043(3) 0.012(3) -0.006(3)
C246 0.100(4) 0.061(3) 0.102(4) 0.038(3) -0.004(4) -0.010(3)
C247 0.090(4) 0.062(3) 0.065(3) 0.030(2) 0.025(3) 0.009(3)
C248 0.084(3) 0.069(3) 0.067(3) 0.034(3) 0.017(3) 0.009(3)
C249 0.099(4) 0.088(4) 0.071(3) 0.040(3) 0.044(3) 0.025(3)
C250 0.118(5) 0.075(3) 0.067(3) 0.044(3) -0.001(3) 0.000(3)
C251 0.056(2) 0.066(3) 0.052(2) 0.016(2) 0.007(2) 0.001(2)
C252 0.067(3) 0.077(3) 0.053(2) 0.018(2) -0.001(2) 0.003(2)
C253 0.073(3) 0.096(4) 0.045(2) 0.003(3) 0.001(2) 0.016(3)
C254 0.060(3) 0.077(3) 0.060(3) 0.019(2) -0.001(2) -0.005(2)
C255 0.087(4) 0.052(3) 0.079(3) 0.018(3) -0.002(3) -0.014(3)
C256 0.096(4) 0.054(3) 0.093(4) 0.017(3) -0.007(3) -0.020(3)
C257 0.118(6) 0.083(4) 0.111(5) 0.054(4) 0.000(4) -0.031(4)
C258 0.116(5) 0.055(3) 0.132(6) 0.011(4) -0.013(5) -0.013(3)
C259 0.116(5) 0.062(3) 0.076(3) 0.034(3) -0.008(3) 0.002(3)
C260 0.367(18) 0.085(5) 0.149(8) 0.071(6) -0.137(10) -0.079(8)
C261 0.171(9) 0.117(7) 0.196(10) 0.104(7) -0.073(8) -0.024(6)
C262 0.272(15) 0.103(6) 0.098(6) 0.051(5) 0.023(7) 0.020(7)
C301 0.064(3) 0.053(2) 0.068(3) 0.016(2) 0.001(2) 0.009(2)
C302 0.070(3) 0.063(3) 0.081(3) 0.010(3) 0.014(3) 0.011(2)
C303 0.069(3) 0.067(3) 0.100(4) 0.001(3) 0.013(3) 0.020(3)
C304 0.062(3) 0.080(4) 0.113(5) 0.010(3) 0.034(3) 0.017(3)
C305 0.090(4) 0.089(4) 0.089(4) 0.020(3) 0.039(4) 0.029(3)
C306 0.069(3) 0.081(4) 0.075(3) 0.013(3) 0.021(3) 0.020(3)

loop_
_atom_type_symbol
_atom_type_description
_atom_type_scat_dispersion_real
_atom_type_scat_dispersion_imag
_atom_type_scat_source
C C 0.0181 0.0091 'International Tables Vol C Tables 4.2.6.8 and 6.1.1.4'
H H 0.0000 0.0000 'International Tables Vol C Tables 4.2.6.8 and 6.1.1.4'
Cl Cl 0.3639 0.7018 'International Tables Vol C Tables 4.2.6.8 and 6.1.1.4'
O O 0.0492 0.0322 'International Tables Vol C Tables 4.2.6.8 and 6.1.1.4'
P P 0.2955 0.4335 'International Tables Vol C Tables 4.2.6.8 and 6.1.1.4'

loop_
_geom_angle_atom_site_label_1
_geom_angle_atom_site_label_2
_geom_angle_atom_site_label_3
_geom_angle
O1 P1 C301 113.8(2)
O1 P1 C102 114.6(2)
C301 P1 C102 102.8(2)
O1 P1 C202 111.6(2)
C301 P1 C202 108.4(2)
C102 P1 C202 104.9(2)
Cl1 C1 Cl3 112.0(4)
Cl1 C1 Cl2 109.7(3)
Cl3 C1 Cl2 111.1(4)
Cl1 C1 H1 108.0
Cl3 C1 H1 108.0
Cl2 C1 H1 108.0
Cl5 C2 Cl6 110.8(4)
Cl5 C2 Cl4 110.5(4)
Cl6 C2 Cl4 110.3(4)
Cl5 C2 H2 108.4
Cl6 C2 H2 108.4
Cl4 C2 H2 108.4
C102 C101 C120 119.7(5)
C102 C101 H101 120.1
C120 C101 H101 120.1
C103 C102 C101 120.8(4)
C103 C102 P1 119.1(3)
C101 C102 P1 119.5(4)
C102 C103 C122 122.0(4)
C102 C103 H103 119.0
C122 C103 H103 119.0
C105 C104 C123 124.3(5)
C105 C104 H104 117.8
C123 C104 H104 117.8
C104 C105 C106 117.2(4)
C104 C105 C143 123.6(5)
C106 C105 C143 119.1(5)
C125 C106 C105 122.0(5)
C125 C106 H106 119.0
C105 C106 H106 119.0
C108 C107 C126 122.5(5)
C108 C107 H107 118.7
C126 C107 H107 118.7
C107 C108 C109 117.9(6)
C107 C108 C147 122.4(6)
C109 C108 C147 119.7(6)
C108 C109 C128 122.7(6)
C108 C109 H109 118.6
C128 C109 H109 118.6
C111 C110 C129 122.6(6)
C111 C110 H110 118.7
C129 C110 H110 118.7
C112 C111 C110 118.8(5)
C112 C111 C151 122.1(5)
C110 C111 C151 119.1(6)
C111 C112 C131 122.5(5)
C111 C112 H112 118.7
C131 C112 H112 118.7
C132 C113 C114 124.0(5)
C132 C113 H113 118.0
C114 C113 H113 118.0
C115 C114 C113 118.3(4)
C115 C114 C155 119.6(5)
C113 C114 C155 121.9(5)
C114 C115 C134 120.7(5)
C114 C115 H115 119.6
C134 C115 H115 119.6
C117 C116 C135 123.2(4)
C117 C116 H116 118.4
C135 C116 H116 118.4
C118 C117 C116 117.3(5)
C118 C117 C159 120.5(5)
C116 C117 C159 121.9(4)
C117 C118 C119 123.0(5)
C117 C118 H118 118.5
C119 C118 H118 118.5
C118 C119 C136 118.9(4)
C118 C119 C120 122.0(5)
C136 C119 C120 119.0(4)
C121 C120 C101 118.4(4)
C121 C120 C119 120.7(4)
C101 C120 C119 120.8(4)
C120 C121 C122 121.7(4)
C120 C121 C138 119.6(4)
C122 C121 C138 118.7(4)
C103 C122 C121 117.4(4)
C103 C122 C123 120.9(4)
C121 C122 C123 121.7(4)
C104 C123 C124 117.9(4)
C104 C123 C122 122.8(4)
C124 C123 C122 119.3(4)
C125 C124 C123 118.6(4)
C125 C124 C139 122.0(4)
C123 C124 C139 119.4(4)
C106 C125 C124 120.0(5)
C106 C125 C126 120.7(5)
C124 C125 C126 119.3(4)
C107 C126 C127 119.9(5)
C107 C126 C125 121.3(4)
C127 C126 C125 118.9(4)
C126 C127 C128 118.5(5)
C126 C127 C140 121.1(5)
C128 C127 C140 120.4(4)
C109 C128 C127 118.4(5)
C109 C128 C129 122.7(5)
C127 C128 C129 118.9(5)
C130 C129 C110 118.4(5)
C130 C129 C128 120.1(5)
C110 C129 C128 121.5(5)
C129 C130 C131 119.5(5)
C129 C130 C141 121.4(4)
C131 C130 C141 119.1(5)
C112 C131 C130 118.1(5)
C112 C131 C132 121.7(4)
C130 C131 C132 120.2(5)
C113 C132 C131 122.8(5)
C113 C132 C133 117.0(5)
C131 C132 C133 120.1(4)
C134 C133 C142 121.6(4)
C134 C133 C132 119.4(4)
C142 C133 C132 119.0(4)
C133 C134 C115 120.4(5)
C133 C134 C135 119.3(4)
C115 C134 C135 120.2(5)
C116 C135 C136 118.7(5)
C116 C135 C134 122.2(4)
C136 C135 C134 119.1(4)
C135 C136 C137 121.0(4)
C135 C136 C119 118.9(4)
C137 C136 C119 120.1(4)
C138 C137 C136 121.0(4)
C138 C137 C142 118.9(4)
C136 C137 C142 120.1(4)
C137 C138 C139 120.9(4)
C137 C138 C121 119.6(4)
C139 C138 C121 119.5(4)
C138 C139 C124 121.4(4)
C138 C139 C140 120.4(4)
C124 C139 C140 118.2(4)
C141 C140 C127 121.0(4)
C141 C140 C139 118.4(4)
C127 C140 C139 120.5(4)
C142 C141 C140 120.9(4)
C142 C141 C130 120.9(4)
C140 C141 C130 118.2(4)
C141 C142 C137 120.5(4)
C141 C142 C133 120.6(4)
C137 C142 C133 119.0(4)
C146 C143 C105 110.8(5)
C146 C143 C144 109.6(6)
C105 C143 C144 111.0(5)
C146 C143 C145 108.6(5)
C105 C143 C145 108.9(4)
C144 C143 C145 107.8(6)
C143 C144 H14A 109.5
C143 C144 H14B 109.5
H14A C144 H14B 109.5
C143 C144 H14C 109.5
H14A C144 H14C 109.5
H14B C144 H14C 109.5
C143 C145 H14D 109.5
C143 C145 H14E 109.5
H14D C145 H14E 109.5
C143 C145 H14F 109.5
H14D C145 H14F 109.5
H14E C145 H14F 109.5
C143 C146 H14G 109.5
C143 C146 H14H 109.5
H14G C146 H14H 109.5
C143 C146 H14I 109.5
H14G C146 H14I 109.5
H14H C146 H14I 109.5
C149 C147 C150 109.9(8)
C149 C147 C148 108.8(9)
C150 C147 C148 109.2(9)
C149 C147 C108 108.9(6)
C150 C147 C108 108.9(8)
C148 C147 C108 111.2(7)
C147 C148 H14J 109.5
C147 C148 H14K 109.5
H14J C148 H14K 109.5
C147 C148 H14L 109.5
H14J C148 H14L 109.5
H14K C148 H14L 109.5
C147 C149 H14M 109.5
C147 C149 H14N 109.5
H14M C149 H14N 109.5
C147 C149 H14O 109.5
H14M C149 H14O 109.5
H14N C149 H14O 109.5
C147 C150 H15A 109.5
C147 C150 H15B 109.5
H15A C150 H15B 109.5
C147 C150 H15C 109.5
H15A C150 H15C 109.5
H15B C150 H15C 109.5
C153 C151 C154 109.0(6)
C153 C151 C152 112.5(8)
C154 C151 C152 106.4(6)
C153 C151 C111 108.1(5)
C154 C151 C111 111.2(6)
C152 C151 C111 109.6(6)
C151 C152 H15D 109.5
C151 C152 H15E 109.5
H15D C152 H15E 109.5
C151 C152 H15F 109.5
H15D C152 H15F 109.5
H15E C152 H15F 109.5
C151 C153 H15G 109.5
C151 C153 H15H 109.5
H15G C153 H15H 109.5
C151 C153 H15I 109.5
H15G C153 H15I 109.5
H15H C153 H15I 109.5
C151 C154 H15J 109.5
C151 C154 H15K 109.5
H15J C154 H15K 109.5
C151 C154 H15L 109.5
H15J C154 H15L 109.5
H15K C154 H15L 109.5
C158 C155 C156 109.2(4)
C158 C155 C157 109.0(5)
C156 C155 C157 108.8(6)
C158 C155 C114 112.4(5)
C156 C155 C114 110.5(4)
C157 C155 C114 106.9(4)
C155 C156 H15M 109.5
C155 C156 H15N 109.5
H15M C156 H15N 109.5
C155 C156 H15O 109.5
H15M C156 H15O 109.5
H15N C156 H15O 109.5
C155 C157 H15P 109.5
C155 C157 H15Q 109.5
H15P C157 H15Q 109.5
C155 C157 H15R 109.5
H15P C157 H15R 109.5
H15Q C157 H15R 109.5
C155 C158 H15S 109.5
C155 C158 H15T 109.5
H15S C158 H15T 109.5
C155 C158 H15U 109.5
H15S C158 H15U 109.5
H15T C158 H15U 109.5
C162 C159 C161 108.9(6)
C162 C159 C160 108.3(5)
C161 C159 C160 108.7(5)
C162 C159 C117 111.6(5)
C161 C159 C117 108.9(5)
C160 C159 C117 110.4(5)
C159 C160 H16A 109.5
C159 C160 H16B 109.5
H16A C160 H16B 109.5
C159 C160 H16C 109.5
H16A C160 H16C 109.5
H16B C160 H16C 109.5
C159 C161 H16D 109.5
C159 C161 H16E 109.5
H16D C161 H16E 109.5
C159 C161 H16F 109.5
H16D C161 H16F 109.5
H16E C161 H16F 109.5
C159 C162 H16G 109.5
C159 C162 H16H 109.5
H16G C162 H16H 109.5
C159 C162 H16I 109.5
H16G C162 H16I 109.5
H16H C162 H16I 109.5
C202 C201 C220 121.0(5)
C202 C201 H201 119.5
C220 C201 H201 119.5
C203 C202 C201 119.9(4)
C203 C202 P1 121.6(3)
C201 C202 P1 118.5(4)
C202 C203 C222 122.0(4)
C202 C203 H203 119.0
C222 C203 H203 119.0
C205 C204 C223 122.8(4)
C205 C204 H204 118.6
C223 C204 H204 118.6
C206 C205 C204 118.0(4)
C206 C205 C243 122.7(4)
C204 C205 C243 119.3(4)
C205 C206 C225 122.0(4)
C205 C206 H206 119.0
C225 C206 H206 119.0
C208 C207 C226 122.3(4)
C208 C207 H207 118.9
C226 C207 H207 118.9
C207 C208 C209 117.6(4)
C207 C208 C247 120.3(4)
C209 C208 C247 121.9(4)
C208 C209 C228 122.7(4)
C208 C209 H209 118.7
C228 C209 H209 118.7
C211 C210 C229 122.3(4)
C211 C210 H210 118.8
C229 C210 H210 118.8
C212 C211 C210 117.6(4)
C212 C211 C251 121.4(4)
C210 C211 C251 120.7(4)
C211 C212 C231 122.5(4)
C211 C212 H212 118.8
C231 C212 H212 118.8
C214 C213 C232 122.3(4)
C214 C213 H213 118.9
C232 C213 H213 118.9
C215 C214 C213 118.6(4)
C215 C214 C255 118.7(5)
C213 C214 C255 122.7(4)
C214 C215 C234 122.3(5)
C214 C215 H215 118.8
C234 C215 H215 118.8
C235 C216 C217 122.9(5)
C235 C216 H216 118.6
C217 C216 H216 118.6
C218 C217 C216 116.9(5)
C218 C217 C259 121.3(5)
C216 C217 C259 121.7(5)
C219 C218 C217 122.7(5)
C219 C218 H218 118.7
C217 C218 H218 118.7
C218 C219 C236 119.6(4)
C218 C219 C220 121.9(4)
C236 C219 C220 118.5(4)
C201 C220 C221 119.2(4)
C201 C220 C219 120.7(4)
C221 C220 C219 120.1(4)
C220 C221 C222 119.9(4)
C220 C221 C238 120.7(4)
C222 C221 C238 119.4(4)
C203 C222 C221 118.0(4)
C203 C222 C223 122.0(4)
C221 C222 C223 120.0(4)
C204 C223 C224 118.4(4)
C204 C223 C222 121.8(4)
C224 C223 C222 119.8(4)
C225 C224 C223 119.1(4)
C225 C224 C239 120.9(4)
C223 C224 C239 119.9(4)
C224 C225 C206 119.7(4)
C224 C225 C226 119.9(4)
C206 C225 C226 120.4(4)
C207 C226 C227 119.7(4)
C207 C226 C225 121.6(4)
C227 C226 C225 118.6(4)
C228 C227 C240 121.1(4)
C228 C227 C226 118.6(4)
C240 C227 C226 120.3(4)
C209 C228 C227 119.0(4)
C209 C228 C229 122.0(4)
C227 C228 C229 118.9(4)
C230 C229 C210 118.9(4)
C230 C229 C228 120.6(4)
C210 C229 C228 120.4(4)
C229 C230 C231 120.0(4)
C229 C230 C241 120.6(4)
C231 C230 C241 119.3(4)
C212 C231 C230 118.6(4)
C212 C231 C232 121.0(4)
C230 C231 C232 120.3(4)
C213 C232 C233 118.8(4)
C213 C232 C231 122.1(4)
C233 C232 C231 119.0(4)
C232 C233 C234 119.5(4)
C232 C233 C242 120.7(4)
C234 C233 C242 119.8(4)
C215 C234 C233 118.5(4)
C215 C234 C235 121.0(5)
C233 C234 C235 120.5(4)
C216 C235 C236 120.0(4)
C216 C235 C234 121.6(4)
C236 C235 C234 118.4(4)
C235 C236 C237 121.5(4)
C235 C236 C219 117.8(4)
C237 C236 C219 120.7(4)
C238 C237 C236 120.8(4)
C238 C237 C242 119.1(4)
C236 C237 C242 120.1(4)
C239 C238 C237 120.5(4)
C239 C238 C221 120.3(4)
C237 C238 C221 119.2(4)
C238 C239 C240 120.3(4)
C238 C239 C224 120.6(4)
C240 C239 C224 119.1(4)
C227 C240 C239 120.8(4)
C227 C240 C241 120.4(4)
C239 C240 C241 118.7(4)
C242 C241 C240 121.0(4)
C242 C241 C230 120.6(4)
C240 C241 C230 118.4(4)
C241 C242 C237 120.3(4)
C241 C242 C233 120.1(4)
C237 C242 C233 119.6(4)
C246 C243 C245 108.7(5)
C246 C243 C244 108.7(5)
C245 C243 C244 110.0(5)
C246 C243 C205 111.0(4)
C245 C243 C205 108.3(4)
C244 C243 C205 110.2(4)
C243 C244 H24A 109.5
C243 C244 H24B 109.5
H24A C244 H24B 109.5
C243 C244 H24C 109.5
H24A C244 H24C 109.5
H24B C244 H24C 109.5
C243 C245 H24D 109.5
C243 C245 H24E 109.5
H24D C245 H24E 109.5
C243 C245 H24F 109.5
H24D C245 H24F 109.5
H24E C245 H24F 109.5
C243 C246 H24G 109.5
C243 C246 H24H 109.5
H24G C246 H24H 109.5
C243 C246 H24I 109.5
H24G C246 H24I 109.5
H24H C246 H24I 109.5
C208 C247 C250 112.6(4)
C208 C247 C248 111.2(4)
C250 C247 C248 108.6(5)
C208 C247 C249 107.7(5)
C250 C247 C249 108.9(5)
C248 C247 C249 107.6(5)
C247 C248 H24J 109.5
C247 C248 H24K 109.5
H24J C248 H24K 109.5
C247 C248 H24L 109.5
H24J C248 H24L 109.5
H24K C248 H24L 109.5
C247 C249 H24M 109.5
C247 C249 H24N 109.5
H24M C249 H24N 109.5
C247 C249 H24O 109.5
H24M C249 H24O 109.5
H24N C249 H24O 109.5
C247 C250 H25A 109.5
C247 C250 H25B 109.5
H25A C250 H25B 109.5
C247 C250 H25C 109.5
H25A C250 H25C 109.5
H25B C250 H25C 109.5
C253 C251 C254 109.9(5)
C253 C251 C252 108.8(4)
C254 C251 C252 108.2(4)
C253 C251 C211 108.1(4)
C254 C251 C211 110.3(4)
C252 C251 C211 111.4(4)
C251 C252 H25D 109.5
C251 C252 H25E 109.5
H25D C252 H25E 109.5
C251 C252 H25F 109.5
H25D C252 H25F 109.5
H25E C252 H25F 109.5
C251 C253 H25G 109.5
C251 C253 H25H 109.5
H25G C253 H25H 109.5
C251 C253 H25I 109.5
H25G C253 H25I 109.5
H25H C253 H25I 109.5
C251 C254 H25J 109.5
C251 C254 H25K 109.5
H25J C254 H25K 109.5
C251 C254 H25L 109.5
H25J C254 H25L 109.5
H25K C254 H25L 109.5
C258 C255 C256 108.0(5)
C258 C255 C257 111.2(6)
C256 C255 C257 108.7(5)
C258 C255 C214 108.7(5)
C256 C255 C214 111.8(5)
C257 C255 C214 108.4(5)
C255 C256 H25M 109.5
C255 C256 H25N 109.5
H25M C256 H25N 109.5
C255 C256 H25O 109.5
H25M C256 H25O 109.5
H25N C256 H25O 109.5
C255 C257 H25P 109.5
C255 C257 H25Q 109.5
H25P C257 H25Q 109.5
C255 C257 H25R 109.5
H25P C257 H25R 109.5
H25Q C257 H25R 109.5
C255 C258 H25S 109.5
C255 C258 H25T 109.5
H25S C258 H25T 109.5
C255 C258 H25U 109.5
H25S C258 H25U 109.5
H25T C258 H25U 109.5
C260 C259 C261 110.5(8)
C260 C259 C262 113.0(9)
C261 C259 C262 102.9(8)
C260 C259 C217 113.4(5)
C261 C259 C217 108.9(6)
C262 C259 C217 107.5(6)
C259 C260 H26A 109.5
C259 C260 H26B 109.5
H26A C260 H26B 109.5
C259 C260 H26C 109.5
H26A C260 H26C 109.5
H26B C260 H26C 109.5
C259 C261 H26D 109.5
C259 C261 H26E 109.5
H26D C261 H26E 109.5
C259 C261 H26F 109.5
H26D C261 H26F 109.5
H26E C261 H26F 109.5
C259 C262 H26G 109.5
C259 C262 H26H 109.5
H26G C262 H26H 109.5
C259 C262 H26I 109.5
H26G C262 H26I 109.5
H26H C262 H26I 109.5
C306 C301 C302 118.4(5)
C306 C301 P1 122.9(4)
C302 C301 P1 118.4(4)
C303 C302 C301 120.7(6)
C303 C302 H302 119.7
C301 C302 H302 119.7
C304 C303 C302 120.5(6)
C304 C303 H303 119.8
C302 C303 H303 119.8
C303 C304 C305 120.7(5)
C303 C304 H304 119.6
C305 C304 H304 119.6
C306 C305 C304 118.9(6)
C306 C305 H305 120.6
C304 C305 H305 120.6
C305 C306 C301 120.7(6)
C305 C306 H306 119.6
C301 C306 H306 119.6

loop_
_geom_bond_atom_site_label_1
_geom_bond_atom_site_label_2
_geom_bond_distance
Cl1 C1 1.761(5)
Cl2 C1 1.772(5)
Cl3 C1 1.762(5)
Cl4 C2 1.771(5)
Cl5 C2 1.768(5)
Cl6 C2 1.768(5)
P1 O1 1.478(4)
P1 C301 1.796(5)
P1 C102 1.803(5)
P1 C202 1.817(4)
C1 H1 1.0000
C2 H2 1.0000
C101 C102 1.390(6)
C101 C120 1.421(7)
C101 H101 0.9500
C102 C103 1.371(7)
C103 C122 1.400(6)
C103 H103 0.9500
C104 C105 1.374(7)
C104 C123 1.389(6)
C104 H104 0.9500
C105 C106 1.397(7)
C105 C143 1.528(6)
C106 C125 1.389(6)
C106 H106 0.9500
C107 C108 1.365(9)
C107 C126 1.396(7)
C107 H107 0.9500
C108 C109 1.396(9)
C108 C147 1.552(9)
C109 C128 1.400(8)
C109 H109 0.9500
C110 C111 1.366(8)
C110 C129 1.413(7)
C110 H110 0.9500
C111 C112 1.364(8)
C111 C151 1.569(8)
C112 C131 1.412(7)
C112 H112 0.9500
C113 C132 1.386(6)
C113 C114 1.393(8)
C113 H113 0.9500
C114 C115 1.391(8)
C114 C155 1.551(6)
C115 C134 1.409(6)
C115 H115 0.9500
C116 C117 1.389(8)
C116 C135 1.402(7)
C116 H116 0.9500
C117 C118 1.383(7)
C117 C159 1.549(8)
C118 C119 1.395(7)
C118 H118 0.9500
C119 C136 1.433(7)
C119 C120 1.453(6)
C120 C121 1.406(6)
C121 C122 1.415(6)
C121 C138 1.462(6)
C122 C123 1.432(7)
C123 C124 1.431(7)
C124 C125 1.417(7)
C124 C139 1.434(6)
C125 C126 1.467(7)
C126 C127 1.414(7)
C127 C128 1.428(7)
C127 C140 1.434(7)
C128 C129 1.445(7)
C129 C130 1.405(7)
C130 C131 1.428(7)
C130 C141 1.448(7)
C131 C132 1.429(8)
C132 C133 1.455(7)
C133 C134 1.403(7)
C133 C142 1.433(6)
C134 C135 1.464(7)
C135 C136 1.414(6)
C136 C137 1.426(7)
C137 C138 1.409(5)
C137 C142 1.430(7)
C138 C139 1.410(7)
C139 C140 1.436(6)
C140 C141 1.417(6)
C141 C142 1.407(7)
C143 C146 1.515(9)
C143 C144 1.532(9)
C143 C145 1.541(8)
C144 H14A 0.9800
C144 H14B 0.9800
C144 H14C 0.9800
C145 H14D 0.9800
C145 H14E 0.9800
C145 H14F 0.9800
C146 H14G 0.9800
C146 H14H 0.9800
C146 H14I 0.9800
C147 C149 1.520(11)
C147 C150 1.525(13)
C147 C148 1.530(12)
C148 H14J 0.9800
C148 H14K 0.9800
C148 H14L 0.9800
C149 H14M 0.9800
C149 H14N 0.9800
C149 H14O 0.9800
C150 H15A 0.9800
C150 H15B 0.9800
C150 H15C 0.9800
C151 C153 1.509(9)
C151 C154 1.523(10)
C151 C152 1.524(11)
C152 H15D 0.9800
C152 H15E 0.9800
C152 H15F 0.9800
C153 H15G 0.9800
C153 H15H 0.9800
C153 H15I 0.9800
C154 H15J 0.9800
C154 H15K 0.9800
C154 H15L 0.9800
C155 C158 1.518(9)
C155 C156 1.534(8)
C155 C157 1.542(8)
C156 H15M 0.9800
C156 H15N 0.9800
C156 H15O 0.9800
C157 H15P 0.9800
C157 H15Q 0.9800
C157 H15R 0.9800
C158 H15S 0.9800
C158 H15T 0.9800
C158 H15U 0.9800
C159 C162 1.522(9)
C159 C161 1.531(9)
C159 C160 1.541(8)
C160 H16A 0.9800
C160 H16B 0.9800
C160 H16C 0.9800
C161 H16D 0.9800
C161 H16E 0.9800
C161 H16F 0.9800
C162 H16G 0.9800
C162 H16H 0.9800
C162 H16I 0.9800
C201 C202 1.384(6)
C201 C220 1.403(6)
C201 H201 0.9500
C202 C203 1.382(7)
C203 C222 1.398(6)
C203 H203 0.9500
C204 C205 1.383(7)
C204 C223 1.408(6)
C204 H204 0.9500
C205 C206 1.381(6)
C205 C243 1.556(6)
C206 C225 1.407(6)
C206 H206 0.9500
C207 C208 1.387(7)
C207 C226 1.392(6)
C207 H207 0.9500
C208 C209 1.390(7)
C208 C247 1.523(7)
C209 C228 1.406(6)
C209 H209 0.9500
C210 C211 1.391(6)
C210 C229 1.416(6)
C210 H210 0.9500
C211 C212 1.386(7)
C211 C251 1.542(6)
C212 C231 1.412(6)
C212 H212 0.9500
C213 C214 1.382(7)
C213 C232 1.406(6)
C213 H213 0.9500
C214 C215 1.372(7)
C214 C255 1.547(6)
C215 C234 1.413(6)
C215 H215 0.9500
C216 C235 1.379(7)
C216 C217 1.395(7)
C216 H216 0.9500
C217 C218 1.393(7)
C217 C259 1.558(8)
C218 C219 1.382(7)
C218 H218 0.9500
C219 C236 1.431(6)
C219 C220 1.465(6)
C220 C221 1.412(6)
C221 C222 1.436(6)
C221 C238 1.444(6)
C222 C223 1.442(6)
C223 C224 1.424(6)
C224 C225 1.404(6)
C224 C239 1.439(6)
C225 C226 1.470(6)
C226 C227 1.428(6)
C227 C228 1.411(6)
C227 C240 1.425(6)
C228 C229 1.452(6)
C229 C230 1.396(6)
C230 C231 1.416(6)
C230 C241 1.457(6)
C231 C232 1.463(7)
C232 C233 1.414(6)
C233 C234 1.420(7)
C233 C242 1.445(6)
C234 C235 1.461(6)
C235 C236 1.416(6)
C236 C237 1.424(6)
C237 C238 1.422(6)
C237 C242 1.429(6)
C238 C239 1.410(6)
C239 C240 1.427(6)
C240 C241 1.431(6)
C241 C242 1.396(6)
C243 C246 1.516(8)
C243 C245 1.522(8)
C243 C244 1.529(7)
C244 H24A 0.9800
C244 H24B 0.9800
C244 H24C 0.9800
C245 H24D 0.9800
C245 H24E 0.9800
C245 H24F 0.9800
C246 H24G 0.9800
C246 H24H 0.9800
C246 H24I 0.9800
C247 C250 1.534(8)
C247 C248 1.542(7)
C247 C249 1.548(7)
C248 H24J 0.9800
C248 H24K 0.9800
C248 H24L 0.9800
C249 H24M 0.9800
C249 H24N 0.9800
C249 H24O 0.9800
C250 H25A 0.9800
C250 H25B 0.9800
C250 H25C 0.9800
C251 C253 1.519(7)
C251 C254 1.529(7)
C251 C252 1.531(8)
C252 H25D 0.9800
C252 H25E 0.9800
C252 H25F 0.9800
C253 H25G 0.9800
C253 H25H 0.9800
C253 H25I 0.9800
C254 H25J 0.9800
C254 H25K 0.9800
C254 H25L 0.9800
C255 C258 1.522(10)
C255 C256 1.528(8)
C255 C257 1.528(9)
C256 H25M 0.9800
C256 H25N 0.9800
C256 H25O 0.9800
C257 H25P 0.9800
C257 H25Q 0.9800
C257 H25R 0.9800
C258 H25S 0.9800
C258 H25T 0.9800
C258 H25U 0.9800
C259 C260 1.442(9)
C259 C261 1.500(12)
C259 C262 1.546(11)
C260 H26A 0.9800
C260 H26B 0.9800
C260 H26C 0.9800
C261 H26D 0.9800
C261 H26E 0.9800
C261 H26F 0.9800
C262 H26G 0.9800
C262 H26H 0.9800
C262 H26I 0.9800
C301 C306 1.401(7)
C301 C302 1.405(8)
C302 C303 1.377(8)
C302 H302 0.9500
C303 C304 1.367(9)
C303 H303 0.9500
C304 C305 1.403(9)
C304 H304 0.9500
C305 C306 1.394(8)
C305 H305 0.9500
C306 H306 0.9500

loop_
_geom_torsion_atom_site_label_1
_geom_torsion_atom_site_label_2
_geom_torsion_atom_site_label_3
_geom_torsion_atom_site_label_4
_geom_torsion
C120 C101 C102 C103 0.9(6)
C120 C101 C102 P1 -169.9(3)
O1 P1 C102 C103 155.6(3)
C301 P1 C102 C103 31.6(4)
C202 P1 C102 C103 -81.7(4)
O1 P1 C102 C101 -33.5(4)
C301 P1 C102 C101 -157.5(4)
C202 P1 C102 C101 89.2(4)
C101 C102 C103 C122 -1.0(7)
P1 C102 C103 C122 169.7(3)
C123 C104 C105 C106 -0.1(8)
C123 C104 C105 C143 177.4(5)
C104 C105 C106 C125 -1.2(8)
C143 C105 C106 C125 -178.9(5)
C126 C107 C108 C109 2.2(11)
C126 C107 C108 C147 -177.8(7)
C107 C108 C109 C128 -1.4(11)
C147 C108 C109 C128 178.6(7)
C129 C110 C111 C112 -3.5(9)
C129 C110 C111 C151 178.2(6)
C110 C111 C112 C131 0.1(9)
C151 C111 C112 C131 178.4(5)
C132 C113 C114 C115 2.6(7)
C132 C113 C114 C155 -172.7(4)
C113 C114 C115 C134 -3.1(7)
C155 C114 C115 C134 172.3(4)
C135 C116 C117 C118 1.3(7)
C135 C116 C117 C159 -171.8(5)
C116 C117 C118 C119 -0.8(7)
C159 C117 C118 C119 172.4(5)
C117 C118 C119 C136 -1.0(7)
C117 C118 C119 C120 -176.9(4)
C102 C101 C120 C121 -0.1(6)
C102 C101 C120 C119 175.9(4)
C118 C119 C120 C121 175.2(4)
C136 C119 C120 C121 -0.7(6)
C118 C119 C120 C101 -0.8(7)
C136 C119 C120 C101 -176.7(4)
C101 C120 C121 C122 -0.4(6)
C119 C120 C121 C122 -176.5(4)
C101 C120 C121 C138 177.0(4)
C119 C120 C121 C138 0.9(6)
C102 C103 C122 C121 0.5(6)
C102 C103 C122 C123 -179.2(4)
C120 C121 C122 C103 0.3(6)
C138 C121 C122 C103 -177.2(4)
C120 C121 C122 C123 180.0(4)
C138 C121 C122 C123 2.5(6)
C105 C104 C123 C124 1.3(7)
C105 C104 C123 C122 179.2(4)
C103 C122 C123 C104 -1.2(7)
C121 C122 C123 C104 179.2(4)
C103 C122 C123 C124 176.7(4)
C121 C122 C123 C124 -2.9(6)
C104 C123 C124 C125 -1.1(6)
C122 C123 C124 C125 -179.1(4)
C104 C123 C124 C139 179.6(4)
C122 C123 C124 C139 1.6(6)
C105 C106 C125 C124 1.3(8)
C105 C106 C125 C126 -177.3(5)
C123 C124 C125 C106 -0.2(7)
C139 C124 C125 C106 179.1(4)
C123 C124 C125 C126 178.5(4)
C139 C124 C125 C126 -2.2(7)
C108 C107 C126 C127 -2.2(10)
C108 C107 C126 C125 178.1(6)
C106 C125 C126 C107 -0.5(8)
C124 C125 C126 C107 -179.2(5)
C106 C125 C126 C127 179.8(5)
C124 C125 C126 C127 1.1(7)
C107 C126 C127 C128 1.2(8)
C125 C126 C127 C128 -179.0(5)
C107 C126 C127 C140 -179.1(5)
C125 C126 C127 C140 0.7(8)
C108 C109 C128 C127 0.6(10)
C108 C109 C128 C129 178.8(6)
C126 C127 C128 C109 -0.5(8)
C140 C127 C128 C109 179.8(5)
C126 C127 C128 C129 -178.8(5)
C140 C127 C128 C129 1.5(8)
C111 C110 C129 C130 3.2(9)
C111 C110 C129 C128 -177.2(6)
C109 C128 C129 C130 -179.7(5)
C127 C128 C129 C130 -1.5(8)
C109 C128 C129 C110 0.7(9)
C127 C128 C129 C110 178.9(5)
C110 C129 C130 C131 0.4(7)
C128 C129 C130 C131 -179.2(5)
C110 C129 C130 C141 180.0(5)
C128 C129 C130 C141 0.4(8)
C111 C112 C131 C130 3.4(8)
C111 C112 C131 C132 -176.0(5)
C129 C130 C131 C112 -3.5(7)
C141 C130 C131 C112 176.8(4)
C129 C130 C131 C132 175.9(4)
C141 C130 C131 C132 -3.7(7)
C114 C113 C132 C131 177.1(4)
C114 C113 C132 C133 0.1(7)
C112 C131 C132 C113 6.5(7)
C130 C131 C132 C113 -172.9(4)
C112 C131 C132 C133 -176.6(4)
C130 C131 C132 C133 4.0(7)
C113 C132 C133 C134 -2.2(6)
C131 C132 C133 C134 -179.3(4)
C113 C132 C133 C142 175.3(4)
C131 C132 C133 C142 -1.8(6)
C142 C133 C134 C115 -175.7(4)
C132 C133 C134 C115 1.7(6)
C142 C133 C134 C135 1.7(6)
C132 C133 C134 C135 179.1(4)
C114 C115 C134 C133 1.0(7)
C114 C115 C134 C135 -176.4(4)
C117 C116 C135 C136 0.0(7)
C117 C116 C135 C134 177.2(4)
C133 C134 C135 C116 -177.7(4)
C115 C134 C135 C116 -0.4(7)
C133 C134 C135 C136 -0.6(6)
C115 C134 C135 C136 176.8(4)
C116 C135 C136 C137 176.8(4)
C134 C135 C136 C137 -0.4(6)
C116 C135 C136 C119 -1.8(6)
C134 C135 C136 C119 -179.1(4)
C118 C119 C136 C135 2.3(6)
C120 C119 C136 C135 178.3(4)
C118 C119 C136 C137 -176.4(4)
C120 C119 C136 C137 -0.3(6)
C135 C136 C137 C138 -177.5(4)
C119 C136 C137 C138 1.1(6)
C135 C136 C137 C142 0.4(6)
C119 C136 C137 C142 179.0(4)
C136 C137 C138 C139 177.3(4)
C142 C137 C138 C139 -0.6(6)
C136 C137 C138 C121 -0.9(6)
C142 C137 C138 C121 -178.8(4)
C120 C121 C138 C137 -0.1(6)
C122 C121 C138 C137 177.4(4)
C120 C121 C138 C139 -178.3(4)
C122 C121 C138 C139 -0.8(6)
C137 C138 C139 C124 -178.6(4)
C121 C138 C139 C124 -0.4(6)
C137 C138 C139 C140 0.6(6)
C121 C138 C139 C140 178.8(4)
C125 C124 C139 C138 -179.3(4)
C123 C124 C139 C138 0.0(6)
C125 C124 C139 C140 1.5(6)
C123 C124 C139 C140 -179.2(4)
C126 C127 C140 C141 179.9(5)
C128 C127 C140 C141 -0.5(7)
C126 C127 C140 C139 -1.4(7)
C128 C127 C140 C139 178.3(4)
C138 C139 C140 C141 -0.1(6)
C124 C139 C140 C141 179.1(4)
C138 C139 C140 C127 -178.9(4)
C124 C139 C140 C127 0.3(6)
C127 C140 C141 C142 178.4(4)
C139 C140 C141 C142 -0.4(6)
C127 C140 C141 C130 -0.7(7)
C139 C140 C141 C130 -179.4(4)
C129 C130 C141 C142 -178.4(4)
C131 C130 C141 C142 1.2(7)
C129 C130 C141 C140 0.7(7)
C131 C130 C141 C140 -179.7(4)
C140 C141 C142 C137 0.4(6)
C130 C141 C142 C137 179.4(4)
C140 C141 C142 C133 -178.1(4)
C130 C141 C142 C133 1.0(6)
C138 C137 C142 C141 0.1(6)
C136 C137 C142 C141 -177.8(4)
C138 C137 C142 C133 178.6(4)
C136 C137 C142 C133 0.7(6)
C134 C133 C142 C141 176.8(4)
C132 C133 C142 C141 -0.7(6)
C134 C133 C142 C137 -1.7(6)
C132 C133 C142 C137 -179.2(4)
C104 C105 C143 C146 125.5(6)
C106 C105 C143 C146 -57.0(7)
C104 C105 C143 C144 3.5(9)
C106 C105 C143 C144 -179.0(6)
C104 C105 C143 C145 -115.0(6)
C106 C105 C143 C145 62.5(7)
C107 C108 C147 C149 -120.3(9)
C109 C108 C147 C149 59.7(11)
C107 C108 C147 C150 119.9(9)
C109 C108 C147 C150 -60.1(10)
C107 C108 C147 C148 -0.5(14)
C109 C108 C147 C148 179.5(10)
C112 C111 C151 C153 -115.2(7)
C110 C111 C151 C153 63.1(9)
C112 C111 C151 C154 4.5(9)
C110 C111 C151 C154 -177.2(6)
C112 C111 C151 C152 121.9(7)
C110 C111 C151 C152 -59.9(8)
C115 C114 C155 C158 25.0(6)
C113 C114 C155 C158 -159.8(4)
C115 C114 C155 C156 147.2(5)
C113 C114 C155 C156 -37.6(7)
C115 C114 C155 C157 -94.6(7)
C113 C114 C155 C157 80.6(6)
C118 C117 C159 C162 43.0(7)
C116 C117 C159 C162 -144.1(5)
C118 C117 C159 C161 -77.2(7)
C116 C117 C159 C161 95.7(6)
C118 C117 C159 C160 163.6(5)
C116 C117 C159 C160 -23.5(8)
C220 C201 C202 C203 1.2(7)
C220 C201 C202 P1 179.3(3)
O1 P1 C202 C203 155.4(3)
C301 P1 C202 C203 -78.6(4)
C102 P1 C202 C203 30.7(4)
O1 P1 C202 C201 -22.7(4)
C301 P1 C202 C201 103.3(4)
C102 P1 C202 C201 -147.4(4)
C201 C202 C203 C222 -1.0(6)
P1 C202 C203 C222 -179.0(3)
C223 C204 C205 C206 -1.5(6)
C223 C204 C205 C243 179.6(4)
C204 C205 C206 C225 -0.2(6)
C243 C205 C206 C225 178.6(4)
C226 C207 C208 C209 1.7(6)
C226 C207 C208 C247 -173.4(4)
C207 C208 C209 C228 -4.7(6)
C247 C208 C209 C228 170.3(4)
C229 C210 C211 C212 4.2(6)
C229 C210 C211 C251 -168.6(4)
C210 C211 C212 C231 -3.0(6)
C251 C211 C212 C231 169.7(4)
C232 C213 C214 C215 3.6(7)
C232 C213 C214 C255 -174.0(4)
C213 C214 C215 C234 -1.2(7)
C255 C214 C215 C234 176.5(5)
C235 C216 C217 C218 -2.0(8)
C235 C216 C217 C259 176.5(5)
C216 C217 C218 C219 0.2(9)
C259 C217 C218 C219 -178.3(5)
C217 C218 C219 C236 2.5(8)
C217 C218 C219 C220 -177.6(5)
C202 C201 C220 C221 0.3(6)
C202 C201 C220 C219 178.2(4)
C218 C219 C220 C201 3.9(7)
C236 C219 C220 C201 -176.2(4)
C218 C219 C220 C221 -178.2(4)
C236 C219 C220 C221 1.7(6)
C201 C220 C221 C222 -2.0(6)
C219 C220 C221 C222 -179.9(4)
C201 C220 C221 C238 179.1(4)
C219 C220 C221 C238 1.2(6)
C202 C203 C222 C221 -0.7(6)
C202 C203 C222 C223 -179.5(4)
C220 C221 C222 C203 2.2(6)
C238 C221 C222 C203 -178.9(3)
C220 C221 C222 C223 -179.0(3)
C238 C221 C222 C223 0.0(5)
C205 C204 C223 C224 0.7(6)
C205 C204 C223 C222 -178.5(4)
C203 C222 C223 C204 -1.8(6)
C221 C222 C223 C204 179.3(4)
C203 C222 C223 C224 179.0(4)
C221 C222 C223 C224 0.2(5)
C204 C223 C224 C225 1.8(5)
C222 C223 C224 C225 -179.0(3)
C204 C223 C224 C239 179.9(3)
C222 C223 C224 C239 -0.9(5)
C223 C224 C225 C206 -3.4(5)
C239 C224 C225 C206 178.5(3)
C223 C224 C225 C226 175.2(3)
C239 C224 C225 C226 -2.9(5)
C205 C206 C225 C224 2.7(6)
C205 C206 C225 C226 -175.9(4)
C208 C207 C226 C227 2.2(6)
C208 C207 C226 C225 -179.2(4)
C224 C225 C226 C207 -172.8(4)
C206 C225 C226 C207 5.8(6)
C224 C225 C226 C227 5.9(5)
C206 C225 C226 C227 -175.5(3)
C207 C226 C227 C228 -3.2(5)
C225 C226 C227 C228 178.1(3)
C207 C226 C227 C240 174.2(3)
C225 C226 C227 C240 -4.6(5)
C208 C209 C228 C227 3.7(6)
C208 C209 C228 C229 -172.6(4)
C240 C227 C228 C209 -177.0(3)
C226 C227 C228 C209 0.3(5)
C240 C227 C228 C229 -0.5(5)
C226 C227 C228 C229 176.8(3)
C211 C210 C229 C230 -2.1(5)
C211 C210 C229 C228 174.2(3)
C209 C228 C229 C230 177.1(3)
C227 C228 C229 C230 0.8(5)
C209 C228 C229 C210 0.9(5)
C227 C228 C229 C210 -175.4(3)
C210 C229 C230 C231 -1.3(5)
C228 C229 C230 C231 -177.5(3)
C210 C229 C230 C241 175.1(3)
C228 C229 C230 C241 -1.2(5)
C211 C212 C231 C230 -0.1(5)
C211 C212 C231 C232 -175.7(4)
C229 C230 C231 C212 2.3(5)
C241 C230 C231 C212 -174.1(3)
C229 C230 C231 C232 177.9(3)
C241 C230 C231 C232 1.5(5)
C214 C213 C232 C233 -3.0(6)
C214 C213 C232 C231 172.9(4)
C212 C231 C232 C213 -2.4(6)
C230 C231 C232 C213 -177.9(4)
C212 C231 C232 C233 173.4(3)
C230 C231 C232 C233 -2.0(5)
C213 C232 C233 C234 -0.1(6)
C231 C232 C233 C234 -176.0(3)
C213 C232 C233 C242 177.7(4)
C231 C232 C233 C242 1.7(5)
C214 C215 C234 C233 -1.7(7)
C214 C215 C234 C235 178.9(4)
C232 C233 C234 C215 2.3(6)
C242 C233 C234 C215 -175.5(4)
C232 C233 C234 C235 -178.3(4)
C242 C233 C234 C235 3.9(6)
C217 C216 C235 C236 0.9(8)
C217 C216 C235 C234 -177.8(5)
C215 C234 C235 C216 -5.4(7)
C233 C234 C235 C216 175.2(4)
C215 C234 C235 C236 175.9(4)
C233 C234 C235 C236 -3.5(6)
C216 C235 C236 C237 -178.7(4)
C234 C235 C236 C237 0.0(7)
C216 C235 C236 C219 1.8(7)
C234 C235 C236 C219 -179.4(4)
C218 C219 C236 C235 -3.5(7)
C220 C219 C236 C235 176.6(4)
C218 C219 C236 C237 177.1(4)
C220 C219 C236 C237 -2.8(6)
C235 C236 C237 C238 -178.4(4)
C219 C236 C237 C238 1.1(6)
C235 C236 C237 C242 3.0(6)
C219 C236 C237 C242 -177.6(4)
C236 C237 C238 C239 179.3(3)
C242 C237 C238 C239 -2.0(5)
C236 C237 C238 C221 1.9(5)
C242 C237 C238 C221 -179.5(3)
C220 C221 C238 C239 179.5(3)
C222 C221 C238 C239 0.6(5)
C220 C221 C238 C237 -3.0(5)
C222 C221 C238 C237 178.1(3)
C237 C238 C239 C240 2.2(5)
C221 C238 C239 C240 179.7(3)
C237 C238 C239 C224 -178.9(3)
C221 C238 C239 C224 -1.4(5)
C225 C224 C239 C238 179.6(3)
C223 C224 C239 C238 1.6(5)
C225 C224 C239 C240 -1.4(5)
C223 C224 C239 C240 -179.5(3)
C228 C227 C240 C239 177.6(3)
C226 C227 C240 C239 0.3(5)
C228 C227 C240 C241 0.7(5)
C226 C227 C240 C241 -176.6(3)
C238 C239 C240 C227 -178.3(3)
C224 C239 C240 C227 2.8(5)
C238 C239 C240 C241 -1.3(5)
C224 C239 C240 C241 179.7(3)
C227 C240 C241 C242 177.3(3)
C239 C240 C241 C242 0.4(5)
C227 C240 C241 C230 -1.0(5)
C239 C240 C241 C230 -178.0(3)
C229 C230 C241 C242 -177.1(3)
C231 C230 C241 C242 -0.7(5)
C229 C230 C241 C240 1.3(5)
C231 C230 C241 C240 177.7(3)
C240 C241 C242 C237 -0.2(5)
C230 C241 C242 C237 178.1(3)
C240 C241 C242 C233 -178.0(3)
C230 C241 C242 C233 0.3(5)
C238 C237 C242 C241 1.0(5)
C236 C237 C242 C241 179.7(3)
C238 C237 C242 C233 178.8(3)
C236 C237 C242 C233 -2.5(5)
C232 C233 C242 C241 -0.8(5)
C234 C233 C242 C241 176.9(3)
C232 C233 C242 C237 -178.6(3)
C234 C233 C242 C237 -0.9(5)
C206 C205 C243 C246 0.2(7)
C204 C205 C243 C246 179.1(4)
C206 C205 C243 C245 -119.0(5)
C204 C205 C243 C245 59.8(6)
C206 C205 C243 C244 120.6(5)
C204 C205 C243 C244 -60.5(6)
C207 C208 C247 C250 -164.7(4)
C209 C208 C247 C250 20.4(7)
C207 C208 C247 C248 -42.6(6)
C209 C208 C247 C248 142.6(5)
C207 C208 C247 C249 75.2(6)
C209 C208 C247 C249 -99.7(5)
C212 C211 C251 C253 -76.2(5)
C210 C211 C251 C253 96.3(5)
C212 C211 C251 C254 44.0(6)
C210 C211 C251 C254 -143.4(4)
C212 C211 C251 C252 164.2(4)
C210 C211 C251 C252 -23.2(6)
C215 C214 C255 C258 -56.7(7)
C213 C214 C255 C258 121.0(6)
C215 C214 C255 C256 -175.8(5)
C213 C214 C255 C256 1.9(7)
C215 C214 C255 C257 64.4(7)
C213 C214 C255 C257 -118.0(6)
C218 C217 C259 C260 -169.6(9)
C216 C217 C259 C260 12.0(12)
C218 C217 C259 C261 -46.1(9)
C216 C217 C259 C261 135.5(7)
C218 C217 C259 C262 64.7(9)
C216 C217 C259 C262 -113.7(7)
O1 P1 C301 C306 132.8(5)
C102 P1 C301 C306 -102.7(5)
C202 P1 C301 C306 8.0(5)
O1 P1 C301 C302 -53.1(5)
C102 P1 C301 C302 71.4(5)
C202 P1 C301 C302 -177.9(4)
C306 C301 C302 C303 2.9(8)
P1 C301 C302 C303 -171.5(5)
C301 C302 C303 C304 -1.0(10)
C302 C303 C304 C305 -1.1(10)
C303 C304 C305 C306 1.3(10)
C304 C305 C306 C301 0.6(10)
C302 C301 C306 C305 -2.7(9)
P1 C301 C306 C305 171.5(5)

loop_
_platon_squeeze_void_nr
_platon_squeeze_void_average_x
_platon_squeeze_void_average_y
_platon_squeeze_void_average_z
_platon_squeeze_void_volume
_platon_squeeze_void_count_electrons
_platon_squeeze_void_content
1 -0.091 0.438 0.909 1697 450 '6 CHCl3, 4 EtOH'
